data_7234720
loop_
_publ_author_name
'Sambasiva R. Bheemireddy'
'Pamela C. Ubaldo'
'Aaron D. Finke'
'Lichang Wang'
'Kyle N. Plunkett'

_publ_section_title
;
 Contorted aromatics via a palladium-catalyzed cyclopentannulation
 strategy
;
_journal_name_full 'Journal of Materials Chemistry C'
_journal_page_first 3963
_journal_page_last 3969
_journal_paper_doi 10.1039/C5TC02305J
_journal_volume 4
_journal_year 2016
_chemical_formula_moiety '2(C46 H30 O4)'
_chemical_formula_sum 'C92 H60 O8'
_chemical_formula_weight 1293.40
_chemical_name_systematic 2,7,13,18-tetramethoxytetrabenzo[f,h,r,t]rubicene
_space_group_crystal_system monoclinic
_space_group_IT_number 15
_space_group_name_Hall '-C 2yc'
_space_group_name_H-M_alt 'C 1 2/c 1'
_atom_sites_solution_hydrogens geom
_atom_sites_solution_primary direct
_cell_angle_alpha 90
_cell_angle_beta 122.05(3)
_cell_angle_gamma 90
_cell_formula_units_Z 2
_cell_length_a 37.950(8)
_cell_length_b 3.8000(8)
_cell_length_c 23.960(5)
_cell_measurement_temperature 100
_cell_volume 2928.6(14)
_computing_molecular_graphics 'Olex2 (Dolomanov et al., 2009)'
_computing_publication_material 'Olex2 (Dolomanov et al., 2009)'
_computing_structure_refinement 'ShelXL (Sheldrick, 2008)'
_computing_structure_solution 'ShelXT (Sheldrick, 2008)'
_diffrn_ambient_temperature 100
_diffrn_measured_fraction_theta_full 0.990
_diffrn_measured_fraction_theta_max 0.989
_diffrn_measurement_device_type 'X10SA, Swiss Light Source'
_diffrn_measurement_method '\w scans'
_diffrn_radiation_monochromator graphite
_diffrn_radiation_type synchrotron
_diffrn_radiation_wavelength 0.61933
_diffrn_reflns_av_R_equivalents 0.0339
_diffrn_reflns_av_unetI/netI 0.0180
_diffrn_reflns_Laue_measured_fraction_full 0.990
_diffrn_reflns_Laue_measured_fraction_max 0.989
_diffrn_reflns_limit_h_max 54
_diffrn_reflns_limit_h_min -54
_diffrn_reflns_limit_k_max 5
_diffrn_reflns_limit_k_min -5
_diffrn_reflns_limit_l_max 34
_diffrn_reflns_limit_l_min -34
_diffrn_reflns_number 40294
_diffrn_reflns_point_group_measured_fraction_full 0.990
_diffrn_reflns_point_group_measured_fraction_max 0.989
_diffrn_reflns_theta_full 26.000
_diffrn_reflns_theta_max 26.255
_diffrn_reflns_theta_min 1.103
_exptl_absorpt_coefficient_mu 0.070
_exptl_absorpt_correction_T_max 0.8623
_exptl_absorpt_correction_T_min 0.7791
_exptl_absorpt_correction_type multi-scan
_exptl_absorpt_process_details
;
SADABS-2012/1 (Bruker,2012) was used for absorption correction.
wR2(int) was 0.0716 before and 0.0541 after correction.
The Ratio of minimum to maximum transmission is 0.9035.
The \l/2 correction factor is Not present.
;
_exptl_crystal_colour 'dark violet'
_exptl_crystal_colour_modifier dark
_exptl_crystal_colour_primary violet
_exptl_crystal_density_diffrn 1.467
_exptl_crystal_description plate
_exptl_crystal_F_000 1352
_exptl_crystal_recrystallization_method 'Re-crystallisation from solvent: Chloroform'
_exptl_crystal_size_max 0.1
_exptl_crystal_size_mid 0.05
_exptl_crystal_size_min 0.005
_refine_diff_density_max 0.719
_refine_diff_density_min -0.403
_refine_diff_density_rms 0.073
_refine_ls_extinction_coef .
_refine_ls_extinction_method none
_refine_ls_goodness_of_fit_ref 1.059
_refine_ls_hydrogen_treatment constr
_refine_ls_matrix_type full
_refine_ls_number_parameters 228
_refine_ls_number_reflns 4452
_refine_ls_number_restraints 0
_refine_ls_restrained_S_all 1.059
_refine_ls_R_factor_all 0.0565
_refine_ls_R_factor_gt 0.0547
_refine_ls_shift/su_max 0.000
_refine_ls_shift/su_mean 0.000
_refine_ls_structure_factor_coef Fsqd
_refine_ls_weighting_details 'w=1/[\s^2^(Fo^2^)+(0.1010P)^2^+2.4670P] where P=(Fo^2^+2Fc^2^)/3'
_refine_ls_weighting_scheme calc
_refine_ls_wR_factor_gt 0.1565
_refine_ls_wR_factor_ref 0.1582
_reflns_Friedel_coverage 0.000
_reflns_Friedel_fraction_full .
_reflns_Friedel_fraction_max .
_reflns_number_gt 4165
_reflns_number_total 4452
_reflns_threshold_expression 'I > 2\s(I)'
_cod_data_source_file J-Mater-Chem-C-2016-3963.cif
_cod_data_source_block plunkett_2_merged_a
_cod_original_cell_volume 2928.7(13)
_cod_database_code 7234720
_shelx_space_group_comment
;
The symmetry employed for this shelxl refinement is uniquely defined
by the following loop, which should always be used as a source of
symmetry information in preference to the above space-group names.
They are only intended as comments.
;
_olex2_refinement_description
;
1. Fixed Uiso
 At 1.2 times of:
  All C(H) groups
 At 1.5 times of:
  All C(H,H,H) groups
2.a Aromatic/amide H refined with riding coordinates:
 C008(H008), C00C(H00C), C00D(H00D), C00E(H00E), C00H(H00H), C00I(H00I),
 C00J(H00J), C00K(H00K), C00L(H00L)
2.b Idealised Me refined as rotating group:
 C00O(H00A,H00B,H00F), C00P(H00G,H00M,H00N)
;
_olex2_submission_special_instructions 'No special instructions were received'

loop_
_space_group_symop_operation_xyz
'x, y, z'
'-x, y, -z+1/2'
'x+1/2, y+1/2, z'
'-x+1/2, y+1/2, -z+1/2'
'-x, -y, -z'
'x, -y, z-1/2'
'-x+1/2, -y+1/2, -z'
'x+1/2, -y+1/2, z-1/2'

loop_
_atom_site_label
_atom_site_type_symbol
_atom_site_fract_x
_atom_site_fract_y
_atom_site_fract_z
_atom_site_U_iso_or_equiv
_atom_site_adp_type
_atom_site_occupancy
_atom_site_site_symmetry_order
_atom_site_calc_flag
_atom_site_refinement_flags_posn
_atom_site_refinement_flags_adp
_atom_site_refinement_flags_occupancy
_atom_site_disorder_assembly
_atom_site_disorder_group
O001 O 0.38262(3) 0.6920(3) 0.17640(4) 0.0269(2) Uani 1 1 d . . . . .
O002 O 0.27793(3) 0.6393(3) 0.46996(4) 0.0268(2) Uani 1 1 d . . . . .
C003 C 0.46708(3) 0.4281(3) 0.50474(5) 0.0173(2) Uani 1 1 d . . . . .
C004 C 0.45899(3) 0.5770(3) 0.44519(5) 0.0173(2) Uani 1 1 d . . . . .
C005 C 0.41339(3) 0.6157(3) 0.40312(5) 0.0180(2) Uani 1 1 d . . . . .
C006 C 0.49345(3) 0.6677(3) 0.44053(5) 0.0177(2) Uani 1 1 d . . . . .
C007 C 0.35385(3) 0.6197(3) 0.41760(5) 0.0187(2) Uani 1 1 d . . . . .
C008 C 0.39964(3) 0.6549(3) 0.28937(5) 0.0203(2) Uani 1 1 d . . . . .
H008 H 0.4268 0.5698 0.3044 0.024 Uiso 1 1 calc R . . . .
C009 C 0.39619(3) 0.5345(3) 0.44040(5) 0.0180(2) Uani 1 1 d . . . . .
C00A C 0.38681(3) 0.6981(3) 0.33464(5) 0.0186(2) Uani 1 1 d . . . . .
C00B C 0.37319(4) 0.7348(3) 0.22389(5) 0.0217(2) Uani 1 1 d . . . . .
C00C C 0.53079(3) 0.9164(3) 0.39277(5) 0.0199(2) Uani 1 1 d . . . . .
H00C H 0.5303 1.0464 0.3585 0.024 Uiso 1 1 calc R . . . .
C00D C 0.43034(3) 0.2110(3) 0.55444(5) 0.0198(2) Uani 1 1 d . . . . .
H00D H 0.4056 0.1757 0.5546 0.024 Uiso 1 1 calc R . . . .
C00E C 0.49408(3) 0.8586(3) 0.38958(5) 0.0189(2) Uani 1 1 d . . . . .
H00E H 0.4688 0.9460 0.3532 0.023 Uiso 1 1 calc R . . . .
C00F C 0.34505(3) 0.7943(3) 0.31113(5) 0.0192(2) Uani 1 1 d . . . . .
C00G C 0.42923(3) 0.3855(3) 0.50339(5) 0.0178(2) Uani 1 1 d . . . . .
C00H C 0.28873(3) 0.8884(3) 0.33469(6) 0.0211(2) Uani 1 1 d . . . . .
H00H H 0.2721 0.9998 0.2931 0.025 Uiso 1 1 calc R . . . .
C00I C 0.33725(3) 0.5746(3) 0.45791(5) 0.0204(2) Uani 1 1 d . . . . .
H00I H 0.3538 0.4719 0.5003 0.024 Uiso 1 1 calc R . . . .
C00J C 0.33316(4) 0.8686(3) 0.20128(6) 0.0235(2) Uani 1 1 d . . . . .
H00J H 0.3157 0.9428 0.1569 0.028 Uiso 1 1 calc R . . . .
C00K C 0.27301(3) 0.8435(3) 0.37410(6) 0.0223(2) Uani 1 1 d . . . . .
H00K H 0.2458 0.9234 0.3597 0.027 Uiso 1 1 calc R . . . .
C00L C 0.31959(3) 0.8904(3) 0.24412(6) 0.0222(2) Uani 1 1 d . . . . .
H00L H 0.2922 0.9728 0.2282 0.027 Uiso 1 1 calc R . . . .
C00M C 0.32923(3) 0.7729(3) 0.35433(5) 0.0191(2) Uani 1 1 d . . . . .
C00N C 0.29714(3) 0.6791(3) 0.43587(6) 0.0213(2) Uani 1 1 d . . . . .
C00O C 0.30159(4) 0.4850(4) 0.53378(6) 0.0284(3) Uani 1 1 d . . . . .
H00A H 0.3113 0.2518 0.5304 0.043 Uiso 1 1 calc GR . . . .
H00B H 0.2841 0.4618 0.5525 0.043 Uiso 1 1 calc GR . . . .
H00F H 0.3255 0.6351 0.5624 0.043 Uiso 1 1 calc GR . . . .
C00P C 0.42097(4) 0.5224(4) 0.19629(6) 0.0285(3) Uani 1 1 d . . . . .
H00G H 0.4229 0.4810 0.1577 0.043 Uiso 1 1 calc GR . . . .
H00M H 0.4223 0.2971 0.2172 0.043 Uiso 1 1 calc GR . . . .
H00N H 0.4441 0.6725 0.2277 0.043 Uiso 1 1 calc GR . . . .

loop_
_atom_site_aniso_label
_atom_site_aniso_U_11
_atom_site_aniso_U_22
_atom_site_aniso_U_33
_atom_site_aniso_U_23
_atom_site_aniso_U_13
_atom_site_aniso_U_12
O001 0.0250(4) 0.0378(5) 0.0185(4) 0.0006(3) 0.0119(3) 0.0007(4)
O002 0.0184(4) 0.0399(5) 0.0238(4) 0.0042(4) 0.0124(3) 0.0050(3)
C003 0.0132(4) 0.0214(5) 0.0161(4) -0.0008(3) 0.0069(3) 0.0010(3)
C004 0.0135(4) 0.0205(5) 0.0159(4) -0.0005(3) 0.0065(3) 0.0018(3)
C005 0.0137(4) 0.0215(5) 0.0165(4) -0.0002(3) 0.0065(4) 0.0012(3)
C006 0.0157(4) 0.0201(5) 0.0162(4) -0.0009(3) 0.0078(4) 0.0013(3)
C007 0.0143(4) 0.0211(5) 0.0187(4) -0.0012(4) 0.0074(4) -0.0001(3)
C008 0.0177(5) 0.0234(5) 0.0177(4) -0.0001(4) 0.0080(4) -0.0002(4)
C009 0.0140(4) 0.0213(5) 0.0169(4) -0.0007(4) 0.0069(4) 0.0006(3)
C00A 0.0155(4) 0.0207(5) 0.0171(4) -0.0006(4) 0.0069(4) -0.0002(4)
C00B 0.0209(5) 0.0247(5) 0.0182(5) -0.0007(4) 0.0095(4) -0.0020(4)
C00C 0.0180(5) 0.0232(5) 0.0179(4) 0.0013(4) 0.0092(4) 0.0004(4)
C00D 0.0157(4) 0.0238(5) 0.0193(4) -0.0002(4) 0.0090(4) 0.0001(4)
C00E 0.0165(4) 0.0221(5) 0.0168(4) 0.0002(4) 0.0080(4) 0.0010(4)
C00F 0.0150(4) 0.0216(5) 0.0179(4) -0.0003(4) 0.0066(4) 0.0002(4)
C00G 0.0144(4) 0.0212(5) 0.0169(4) -0.0016(3) 0.0076(4) 0.0006(3)
C00H 0.0148(4) 0.0242(5) 0.0203(5) -0.0002(4) 0.0066(4) 0.0021(4)
C00I 0.0156(4) 0.0247(5) 0.0197(5) -0.0001(4) 0.0086(4) 0.0009(4)
C00J 0.0196(5) 0.0285(6) 0.0178(5) 0.0022(4) 0.0067(4) 0.0000(4)
C00K 0.0149(4) 0.0263(6) 0.0222(5) -0.0013(4) 0.0075(4) 0.0019(4)
C00L 0.0166(5) 0.0257(5) 0.0192(5) 0.0018(4) 0.0062(4) 0.0012(4)
C00M 0.0145(4) 0.0214(5) 0.0184(4) -0.0008(4) 0.0068(4) 0.0002(4)
C00N 0.0156(5) 0.0260(5) 0.0220(5) -0.0018(4) 0.0098(4) 0.0001(4)
C00O 0.0247(5) 0.0377(7) 0.0253(5) 0.0055(5) 0.0150(5) 0.0057(5)
C00P 0.0294(6) 0.0341(7) 0.0269(5) 0.0009(5) 0.0182(5) 0.0025(5)

loop_
_atom_type_symbol
_atom_type_description
_atom_type_scat_dispersion_real
_atom_type_scat_dispersion_imag
_atom_type_scat_source
C C 0.0020 0.0010 'International Tables Vol C Tables 4.2.6.8 and 6.1.1.4'
H H 0.0000 0.0000 'International Tables Vol C Tables 4.2.6.8 and 6.1.1.4'
O O 0.0080 0.0040 'International Tables Vol C Tables 4.2.6.8 and 6.1.1.4'

loop_
_geom_angle_atom_site_label_1
_geom_angle_atom_site_label_2
_geom_angle_atom_site_label_3
_geom_angle
_geom_angle_site_symmetry_1
_geom_angle_site_symmetry_3
C00B O001 C00P 116.53(10) . .
C00N O002 C00O 117.15(9) . .
C004 C003 C006 126.54(10) . 5_666
C004 C003 C00G 110.25(9) . .
C006 C003 C00G 123.21(10) 5_666 .
C003 C004 C005 106.14(9) . .
C003 C004 C006 117.67(9) . .
C006 C004 C005 136.08(10) . .
C009 C005 C004 108.57(9) . .
C009 C005 C00A 119.90(10) . .
C00A C005 C004 131.43(10) . .
C003 C006 C00E 115.55(10) 5_666 .
C004 C006 C003 115.60(10) . 5_666
C004 C006 C00E 128.77(10) . .
C00I C007 C009 121.82(10) . .
C00I C007 C00M 120.01(10) . .
C00M C007 C009 118.06(10) . .
C00A C008 H008 119.7 . .
C00B C008 H008 119.7 . .
C00B C008 C00A 120.62(10) . .
C005 C009 C007 121.19(10) . .
C005 C009 C00G 108.01(9) . .
C007 C009 C00G 130.64(10) . .
C008 C00A C005 122.23(10) . .
C008 C00A C00F 119.45(10) . .
C00F C00A C005 118.05(10) . .
O001 C00B C008 124.50(11) . .
O001 C00B C00J 115.24(10) . .
C008 C00B C00J 120.26(11) . .
C00D C00C H00C 118.8 5_666 .
C00E C00C H00C 118.8 . .
C00E C00C C00D 122.50(10) . 5_666
C00C C00D H00D 120.6 5_666 .
C00G C00D C00C 118.89(10) . 5_666
C00G C00D H00D 120.6 . .
C006 C00E H00E 119.7 . .
C00C C00E C006 120.67(10) . .
C00C C00E H00E 119.7 . .
C00A C00F C00M 120.05(10) . .
C00L C00F C00A 117.61(11) . .
C00L C00F C00M 122.24(10) . .
C003 C00G C009 106.21(9) . .
C00D C00G C003 118.65(10) . .
C00D C00G C009 135.01(10) . .
C00K C00H H00H 119.2 . .
C00K C00H C00M 121.67(11) . .
C00M C00H H00H 119.2 . .
C007 C00I H00I 119.9 . .
C00N C00I C007 120.28(11) . .
C00N C00I H00I 119.9 . .
C00B C00J H00J 120.3 . .
C00L C00J C00B 119.32(11) . .
C00L C00J H00J 120.3 . .
C00H C00K H00K 119.9 . .
C00H C00K C00N 120.13(10) . .
C00N C00K H00K 119.9 . .
C00F C00L H00L 118.9 . .
C00J C00L C00F 122.13(11) . .
C00J C00L H00L 118.9 . .
C007 C00M C00F 119.98(10) . .
C007 C00M C00H 117.77(10) . .
C00H C00M C00F 122.20(10) . .
O002 C00N C00I 124.90(11) . .
O002 C00N C00K 115.04(10) . .
C00I C00N C00K 120.06(11) . .
O002 C00O H00A 109.5 . .
O002 C00O H00B 109.5 . .
O002 C00O H00F 109.5 . .
H00A C00O H00B 109.5 . .
H00A C00O H00F 109.5 . .
H00B C00O H00F 109.5 . .
O001 C00P H00G 109.5 . .
O001 C00P H00M 109.5 . .
O001 C00P H00N 109.5 . .
H00G C00P H00M 109.5 . .
H00G C00P H00N 109.5 . .
H00M C00P H00N 109.5 . .

loop_
_geom_bond_atom_site_label_1
_geom_bond_atom_site_label_2
_geom_bond_distance
_geom_bond_site_symmetry_2
O001 C00B 1.3715(14) .
O001 C00P 1.4229(16) .
O002 C00N 1.3616(14) .
O002 C00O 1.4252(16) .
C003 C004 1.4091(15) .
C003 C006 1.4180(15) 5_666
C003 C00G 1.4290(14) .
C004 C005 1.4767(15) .
C004 C006 1.4129(15) .
C005 C009 1.3922(15) .
C005 C00A 1.4321(15) .
C006 C003 1.4181(15) 5_666
C006 C00E 1.4310(15) .
C007 C009 1.4330(15) .
C007 C00I 1.4160(15) .
C007 C00M 1.4165(16) .
C008 H008 0.9500 .
C008 C00A 1.4147(15) .
C008 C00B 1.3748(16) .
C009 C00G 1.4703(16) .
C00A C00F 1.4197(15) .
C00B C00J 1.4093(17) .
C00C H00C 0.9500 .
C00C C00D 1.4249(16) 5_666
C00C C00E 1.3717(15) .
C00D C00C 1.4251(16) 5_666
C00D H00D 0.9500 .
C00D C00G 1.3721(15) .
C00E H00E 0.9500 .
C00F C00L 1.4137(16) .
C00F C00M 1.4483(16) .
C00H H00H 0.9500 .
C00H C00K 1.3693(16) .
C00H C00M 1.4172(15) .
C00I H00I 0.9500 .
C00I C00N 1.3785(15) .
C00J H00J 0.9500 .
C00J C00L 1.3737(17) .
C00K H00K 0.9500 .
C00K C00N 1.4073(17) .
C00L H00L 0.9500 .
C00O H00A 0.9800 .
C00O H00B 0.9800 .
C00O H00F 0.9800 .
C00P H00G 0.9800 .
C00P H00M 0.9800 .
C00P H00N 0.9800 .

loop_
_geom_torsion_atom_site_label_1
_geom_torsion_atom_site_label_2
_geom_torsion_atom_site_label_3
_geom_torsion_atom_site_label_4
_geom_torsion
_geom_torsion_site_symmetry_1
_geom_torsion_site_symmetry_2
_geom_torsion_site_symmetry_3
_geom_torsion_site_symmetry_4
O001 C00B C00J C00L 174.18(11) . . . .
C003 C004 C005 C009 7.47(13) . . . .
C003 C004 C005 C00A -168.79(12) . . . .
C003 C004 C006 C003 4.85(17) . . . 5_666
C003 C004 C006 C00E -171.71(11) . . . .
C003 C006 C00E C00C 4.79(16) 5_666 . . .
C004 C003 C00G C009 -3.01(13) . . . .
C004 C003 C00G C00D 173.41(10) . . . .
C004 C005 C009 C007 166.49(10) . . . .
C004 C005 C009 C00G -9.37(13) . . . .
C004 C005 C00A C008 19.92(19) . . . .
C004 C005 C00A C00F -166.10(11) . . . .
C004 C006 C00E C00C -178.66(11) . . . .
C005 C004 C006 C003 -179.67(12) . . . 5_666
C005 C004 C006 C00E 3.8(2) . . . .
C005 C009 C00G C003 7.71(12) . . . .
C005 C009 C00G C00D -167.84(13) . . . .
C005 C00A C00F C00L 177.23(10) . . . .
C005 C00A C00F C00M -6.21(16) . . . .
C006 C003 C004 C005 177.82(11) 5_666 . . .
C006 C003 C004 C006 -5.44(19) 5_666 . . .
C006 C003 C00G C009 176.66(10) 5_666 . . .
C006 C003 C00G C00D -6.92(17) 5_666 . . .
C006 C004 C005 C009 -168.37(12) . . . .
C006 C004 C005 C00A 15.4(2) . . . .
C007 C009 C00G C003 -167.61(12) . . . .
C007 C009 C00G C00D 16.8(2) . . . .
C007 C00I C00N O002 178.23(11) . . . .
C007 C00I C00N C00K -2.39(18) . . . .
C008 C00A C00F C00L -8.62(17) . . . .
C008 C00A C00F C00M 167.93(11) . . . .
C008 C00B C00J C00L -5.41(18) . . . .
C009 C005 C00A C008 -155.99(11) . . . .
C009 C005 C00A C00F 17.99(16) . . . .
C009 C007 C00I C00N 176.06(11) . . . .
C009 C007 C00M C00F 8.56(16) . . . .
C009 C007 C00M C00H -173.90(10) . . . .
C00A C005 C009 C007 -16.75(17) . . . .
C00A C005 C009 C00G 167.40(10) . . . .
C00A C008 C00B O001 -178.15(11) . . . .
C00A C008 C00B C00J 1.40(18) . . . .
C00A C00F C00L C00J 4.73(18) . . . .
C00A C00F C00M C007 -6.97(17) . . . .
C00A C00F C00M C00H 175.60(11) . . . .
C00B C008 C00A C005 179.62(11) . . . .
C00B C008 C00A C00F 5.73(17) . . . .
C00B C00J C00L C00F 2.25(18) . . . .
C00C C00D C00G C003 0.90(16) 5_666 . . .
C00C C00D C00G C009 176.03(12) 5_666 . . .
C00D C00C C00E C006 0.74(18) 5_666 . . .
C00G C003 C004 C005 -2.53(13) . . . .
C00G C003 C004 C006 174.21(10) . . . .
C00H C00K C00N O002 -178.16(11) . . . .
C00H C00K C00N C00I 2.40(18) . . . .
C00I C007 C009 C005 -172.90(11) . . . .
C00I C007 C009 C00G 1.90(19) . . . .
C00I C007 C00M C00F -175.25(11) . . . .
C00I C007 C00M C00H 2.29(16) . . . .
C00K C00H C00M C007 -2.32(17) . . . .
C00K C00H C00M C00F 175.16(11) . . . .
C00L C00F C00M C007 169.42(11) . . . .
C00L C00F C00M C00H -8.01(18) . . . .
C00M C007 C009 C005 3.22(17) . . . .
C00M C007 C009 C00G 178.02(11) . . . .
C00M C007 C00I C00N 0.02(17) . . . .
C00M C00F C00L C00J -171.74(11) . . . .
C00M C00H C00K C00N 0.01(18) . . . .
C00O O002 C00N C00I 1.46(18) . . . .
C00O O002 C00N C00K -177.94(11) . . . .
C00P O001 C00B C008 6.13(18) . . . .
C00P O001 C00B C00J -173.44(11) . . . .
